data_1524735
loop_
_publ_author_name
'Koretskaya, O.E.'
'Skolozdra, R.V.'

_publ_section_title
;
 New triple stannides with structure of the YCo6Fe6-type
;
_journal_name_full 'Izvestiya Akademii Nauk SSSR, Neorganicheskie Materialy'
_journal_page_first 690
_journal_page_last 691
_journal_volume 22
_journal_year 1986
_chemical_formula_sum 'Fe3 Ho0.5 Sn3'
_chemical_name_systematic 'Fe3 Sn3 Ho0.5'
_space_group_IT_number 191
_symmetry_space_group_name_Hall '-P 6 2'
_symmetry_space_group_name_H-M 'P 6/m m m'
_cell_angle_alpha 90
_cell_angle_beta 90
_cell_angle_gamma 120
_cell_formula_units_Z 1
_cell_length_a 5.398
_cell_length_b 5.398
_cell_length_c 4.559
_cell_volume 115.045
_citation_journal_id_ASTM IVNMAW
_cod_data_source_file Koretskaya_IVNMAW_1986_1958.cif
_cod_data_source_block Fe3Ho0.5Sn3
_cod_original_cell_volume 115.0445
_cod_database_code 1524735

loop_
_symmetry_equiv_pos_as_xyz
x,y,z
x-y,x,z
-y,x-y,z
-x,-y,z
-x+y,-x,z
y,-x+y,z
-y,-x,-z
x-y,-y,-z
x,x-y,-z
y,x,-z
-x+y,y,-z
-x,-x+y,-z
-x,-y,-z
-x+y,-x,-z
y,-x+y,-z
x,y,-z
x-y,x,-z
-y,x-y,-z
y,x,z
-x+y,y,z
-x,-x+y,z
-y,-x,z
x-y,-y,z
x,x-y,z

loop_
_atom_site_label
_atom_site_type_symbol
_atom_site_fract_x
_atom_site_fract_y
_atom_site_fract_z
_atom_site_occupancy
_atom_site_U_iso_or_equiv
Sn1 Sn 0.3333 0.6667 0 1 0.0
Sn2 Sn 0 0 0.351 0.5 0.0
Fe1 Fe 0.5 0 0.5 1 0.0
Ho1 Ho 0 0 0 0.5 0.0
